data_1503856
loop_
_publ_author_name
'Chebny, Vincent J.'
'Shukla, Ruchi'
'Lindeman, Sergey V.'
'Rathore, Rajendra'

_publ_section_title
;
 Molecular actuator: redox-controlled clam-like motion in a bichromophoric
 electron donor.
;
_journal_issue 9
_journal_name_full 'Organic letters'
_journal_page_first 1939
_journal_page_last 1942
_journal_paper_doi 10.1021/ol900371m
_journal_volume 11
_journal_year 2009
_chemical_formula_sum 'C28 H36 O6'
_chemical_formula_weight 468.57
_chemical_name_systematic
; 
 ? 
;
_space_group_IT_number 14
_symmetry_cell_setting monoclinic
_symmetry_space_group_name_Hall '-P 2ybc'
_symmetry_space_group_name_H-M 'P 1 21/c 1'
_atom_sites_solution_hydrogens geom
_atom_sites_solution_primary direct
_atom_sites_solution_secondary difmap
_audit_creation_method SHELXL-97
_cell_angle_alpha 90.00
_cell_angle_beta 90.000(2)
_cell_angle_gamma 90.00
_cell_formula_units_Z 8
_cell_length_a 9.8164(16)
_cell_length_b 26.656(4)
_cell_length_c 18.420(3)
_cell_measurement_reflns_used 7599
_cell_measurement_temperature 100(2)
_cell_measurement_theta_max 29.5
_cell_measurement_theta_min 2.5
_cell_volume 4819.9(13)
_computing_cell_refinement 'SAINT v7.23A (Bruker, 2005)'
_computing_data_collection 'APEX2 v1.0-27 (Bruker, 2005)'
_computing_data_reduction 'SADABS-2004/1 (Bruker, 2005)'
_computing_molecular_graphics 'XP v5.1 (Bruker, 1998)'
_computing_publication_material 'XCIF v6.12 (Bruker, 2001)'
_computing_structure_refinement 'SHELXL-97 (Sheldrick, 1997)'
_computing_structure_solution 'SHELXS-97 (Sheldrick, 1990)'
_diffrn_ambient_temperature 100(2)
_diffrn_measured_fraction_theta_full 0.989
_diffrn_measured_fraction_theta_max 0.929
_diffrn_measurement_device_type 'Bruker APEX2 CCD detector'
_diffrn_measurement_method 'omega scan'
_diffrn_radiation_monochromator graphite
_diffrn_radiation_source 'fine-focus sealed tube'
_diffrn_radiation_type MoK\a
_diffrn_radiation_wavelength 0.71073
_diffrn_reflns_av_R_equivalents 0.0626
_diffrn_reflns_av_sigmaI/netI 0.0572
_diffrn_reflns_limit_h_max 14
_diffrn_reflns_limit_h_min -14
_diffrn_reflns_limit_k_max 39
_diffrn_reflns_limit_k_min 0
_diffrn_reflns_limit_l_max 27
_diffrn_reflns_limit_l_min 0
_diffrn_reflns_number 76599
_diffrn_reflns_theta_full 30.00
_diffrn_reflns_theta_max 31.99
_diffrn_reflns_theta_min 0.76
_exptl_absorpt_coefficient_mu 0.090
_exptl_absorpt_correction_T_max 0.98
_exptl_absorpt_correction_T_min 0.91
_exptl_absorpt_correction_type multi-scan
_exptl_absorpt_process_details
;
 SADABS. Program for empirical absorption correction of
 area-detector data. University of Goetingen. Germany. 
 Sheldrick, G. M. 1996
;
_exptl_crystal_colour colourless
_exptl_crystal_density_diffrn 1.291
_exptl_crystal_density_method 'not measured'
_exptl_crystal_description plate
_exptl_crystal_F_000 2016
_exptl_crystal_size_max 0.8
_exptl_crystal_size_mid 0.6
_exptl_crystal_size_min 0.15
_refine_diff_density_max 0.369
_refine_diff_density_min -0.290
_refine_diff_density_rms 0.055
_refine_ls_extinction_method none
_refine_ls_goodness_of_fit_ref 0.995
_refine_ls_hydrogen_treatment constr
_refine_ls_matrix_type full
_refine_ls_number_parameters 614
_refine_ls_number_reflns 15562
_refine_ls_number_restraints 0
_refine_ls_restrained_S_all 0.995
_refine_ls_R_factor_all 0.0898
_refine_ls_R_factor_gt 0.0558
_refine_ls_shift/su_max 0.001
_refine_ls_shift/su_mean 0.000
_refine_ls_structure_factor_coef Fsqd
_refine_ls_weighting_details 'calc w=1/[\s^2^(Fo^2^)+(0.0865P)^2^+0.0000P] where P=(Fo^2^+2Fc^2^)/3'
_refine_ls_weighting_scheme calc
_refine_ls_wR_factor_gt 0.1388
_refine_ls_wR_factor_ref 0.1528
_reflns_number_gt 10163
_reflns_number_total 15562
_reflns_threshold_expression >2sigma(I)
_cod_data_source_file ol900371m_si_005.cif
_cod_data_source_block raji
_cod_original_cell_volume 4819.8(13)
_cod_original_sg_symbol_H-M P2(1)/c
_cod_database_code 1503856

loop_
_symmetry_equiv_pos_as_xyz
'x, y, z'
'-x, y+1/2, -z+1/2'
'-x, -y, -z'
'x, -y-1/2, z-1/2'

loop_
_atom_site_label
_atom_site_type_symbol
_atom_site_fract_x
_atom_site_fract_y
_atom_site_fract_z
_atom_site_U_iso_or_equiv
_atom_site_adp_type
_atom_site_occupancy
_atom_site_symmetry_multiplicity
_atom_site_calc_flag
_atom_site_refinement_flags
O1 O 0.92053(18) 0.59663(5) 0.31670(7) 0.0331(3) Uani 1 1 d .
O2 O 0.75206(18) 0.57509(5) 0.21362(8) 0.0399(4) Uani 1 1 d .
O3 O 1.0016(2) 0.56228(5) 0.02594(9) 0.0414(4) Uani 1 1 d .
O4 O 1.19505(18) 0.57312(5) 0.12768(9) 0.0375(4) Uani 1 1 d .
O5 O 0.86478(16) 0.84673(5) 0.14601(8) 0.0293(3) Uani 1 1 d .
O6 O 1.02410(16) 0.84337(5) 0.05108(7) 0.0283(3) Uani 1 1 d .
C1 C 0.8236(2) 0.70866(7) 0.16712(10) 0.0258(4) Uani 1 1 d .
C2 C 0.9212(2) 0.71884(6) 0.21941(10) 0.0247(4) Uani 1 1 d .
C3 C 0.9539(2) 0.68143(7) 0.26987(10) 0.0268(4) Uani 1 1 d .
H3A H 1.0194 0.6886 0.3064 0.032 Uiso 1 1 calc R
C4 C 0.8942(2) 0.63447(7) 0.26858(10) 0.0286(4) Uani 1 1 d .
C5 C 0.8008(2) 0.62355(7) 0.21381(11) 0.0290(4) Uani 1 1 d .
C6 C 0.7661(2) 0.66061(7) 0.16464(11) 0.0291(4) Uani 1 1 d .
H6A H 0.7012 0.6532 0.1279 0.035 Uiso 1 1 calc R
C7 C 0.7697(2) 0.74834(7) 0.11545(12) 0.0302(4) Uani 1 1 d .
H7A H 0.7186 0.7729 0.1451 0.036 Uiso 1 1 calc R
H7B H 0.7025 0.7316 0.0835 0.036 Uiso 1 1 calc R
C8 C 0.9940(2) 0.76850(7) 0.22628(10) 0.0297(4) Uani 1 1 d .
H8A H 1.0660 0.7646 0.2635 0.036 Uiso 1 1 calc R
H8B H 0.9279 0.7933 0.2452 0.036 Uiso 1 1 calc R
C9 C 1.0095(3) 0.60802(8) 0.37469(12) 0.0456(7) Uani 1 1 d .
H9A H 1.0206 0.5783 0.4055 0.068 Uiso 1 1 calc R
H9B H 0.9712 0.6355 0.4035 0.068 Uiso 1 1 calc R
H9C H 1.0983 0.6181 0.3553 0.068 Uiso 1 1 calc R
C10 C 0.6555(3) 0.56252(9) 0.15920(13) 0.0481(7) Uani 1 1 d .
H10A H 0.6280 0.5274 0.1649 0.072 Uiso 1 1 calc R
H10B H 0.6964 0.5672 0.1112 0.072 Uiso 1 1 calc R
H10C H 0.5754 0.5842 0.1639 0.072 Uiso 1 1 calc R
C11 C 1.1170(2) 0.70629(7) 0.09147(10) 0.0263(4) Uani 1 1 d .
C12 C 1.0174(2) 0.70117(7) 0.03930(10) 0.0263(4) Uani 1 1 d .
C13 C 0.9781(2) 0.65324(7) 0.01562(11) 0.0299(5) Uani 1 1 d .
H13A H 0.9108 0.6502 -0.0212 0.036 Uiso 1 1 calc R
C14 C 1.0354(2) 0.61042(7) 0.04481(11) 0.0311(5) Uani 1 1 d .
C15 C 1.1343(2) 0.61538(7) 0.09835(11) 0.0307(5) Uani 1 1 d .
C16 C 1.1750(2) 0.66221(7) 0.12038(11) 0.0294(4) Uani 1 1 d .
H16A H 1.2442 0.6650 0.1562 0.035 Uiso 1 1 calc R
C17 C 1.1640(2) 0.75690(7) 0.11838(11) 0.0275(4) Uani 1 1 d .
H17A H 1.1995 0.7757 0.0761 0.033 Uiso 1 1 calc R
H17B H 1.2416 0.7513 0.1517 0.033 Uiso 1 1 calc R
C18 C 0.9438(2) 0.74645(8) 0.00952(10) 0.0295(4) Uani 1 1 d .
H18A H 0.8782 0.7349 -0.0277 0.035 Uiso 1 1 calc R
H18B H 1.0113 0.7682 -0.0151 0.035 Uiso 1 1 calc R
C19 C 0.8911(3) 0.55602(8) -0.02293(13) 0.0415(6) Uani 1 1 d .
H19A H 0.8768 0.5202 -0.0321 0.062 Uiso 1 1 calc R
H19B H 0.9118 0.5731 -0.0688 0.062 Uiso 1 1 calc R
H19C H 0.8084 0.5705 -0.0017 0.062 Uiso 1 1 calc R
C20 C 1.1091(3) 0.54701(8) 0.17778(12) 0.0427(6) Uani 1 1 d .
H20A H 1.1572 0.5175 0.1965 0.064 Uiso 1 1 calc R
H20B H 1.0257 0.5363 0.1530 0.064 Uiso 1 1 calc R
H20C H 1.0855 0.5693 0.2181 0.064 Uiso 1 1 calc R
C21 C 0.8659(2) 0.77857(7) 0.06586(10) 0.0270(4) Uani 1 1 d .
H21A H 0.8042 0.8003 0.0362 0.032 Uiso 1 1 calc R
C22 C 0.9573(2) 0.81525(6) 0.10660(10) 0.0255(4) Uani 1 1 d .
C23 C 1.0607(2) 0.79107(6) 0.15789(10) 0.0247(4) Uani 1 1 d .
H23A H 1.1165 0.8197 0.1764 0.030 Uiso 1 1 calc R
C24 C 0.9254(3) 0.89110(7) 0.17509(12) 0.0340(5) Uani 1 1 d .
H24A H 0.9965 0.8817 0.2107 0.041 Uiso 1 1 calc R
H24B H 0.8551 0.9109 0.2009 0.041 Uiso 1 1 calc R
C25 C 0.9887(3) 0.92303(7) 0.11519(12) 0.0349(5) Uani 1 1 d .
C26 C 1.0881(3) 0.88870(7) 0.07519(12) 0.0332(5) Uani 1 1 d .
H26A H 1.1258 0.9067 0.0327 0.040 Uiso 1 1 calc R
H26B H 1.1647 0.8802 0.1079 0.040 Uiso 1 1 calc R
C27 C 1.0655(3) 0.96741(8) 0.14744(14) 0.0494(7) Uani 1 1 d .
H27A H 1.0014 0.9895 0.1727 0.074 Uiso 1 1 calc R
H27B H 1.1107 0.9861 0.1085 0.074 Uiso 1 1 calc R
H27C H 1.1340 0.9552 0.1819 0.074 Uiso 1 1 calc R
C28 C 0.8774(3) 0.94114(8) 0.06376(14) 0.0488(7) Uani 1 1 d .
H28A H 0.8143 0.9630 0.0902 0.073 Uiso 1 1 calc R
H28B H 0.8277 0.9122 0.0444 0.073 Uiso 1 1 calc R
H28C H 0.9188 0.9599 0.0236 0.073 Uiso 1 1 calc R
O1A O 0.75051(18) 0.41864(5) 0.21236(9) 0.0413(4) Uani 1 1 d .
O2A O 0.58864(18) 0.39605(5) 0.32011(8) 0.0360(4) Uani 1 1 d .
O3A O 0.30178(18) 0.42068(5) 0.15012(9) 0.0378(4) Uani 1 1 d .
O4A O 0.48126(19) 0.43384(5) 0.03767(9) 0.0420(4) Uani 1 1 d .
O5A O 0.63743(16) 0.14726(4) 0.14184(7) 0.0283(3) Uani 1 1 d .
O6A O 0.46559(17) 0.15257(5) 0.05546(7) 0.0293(3) Uani 1 1 d .
C1A C 0.5892(2) 0.27422(6) 0.22306(10) 0.0257(4) Uani 1 1 d .
C2A C 0.6798(2) 0.28499(7) 0.16662(11) 0.0267(4) Uani 1 1 d .
C3A C 0.7352(2) 0.33379(7) 0.16306(12) 0.0299(5) Uani 1 1 d .
H3AA H 0.7959 0.3419 0.1246 0.036 Uiso 1 1 calc R
C4A C 0.7040(2) 0.36999(7) 0.21356(11) 0.0301(4) Uani 1 1 d .
C5A C 0.6144(2) 0.35848(7) 0.27117(11) 0.0281(4) Uani 1 1 d .
C6A C 0.5596(2) 0.31086(7) 0.27473(10) 0.0282(4) Uani 1 1 d .
H6AA H 0.4998 0.3028 0.3136 0.034 Uiso 1 1 calc R
C7A C 0.5205(2) 0.22373(6) 0.23146(10) 0.0284(4) Uani 1 1 d .
H7AA H 0.4554 0.2262 0.2724 0.034 Uiso 1 1 calc R
H7AB H 0.5910 0.1991 0.2456 0.034 Uiso 1 1 calc R
C8A C 0.7284(2) 0.24676(7) 0.11105(12) 0.0302(4) Uani 1 1 d .
H8AA H 0.7849 0.2219 0.1372 0.036 Uiso 1 1 calc R
H8AB H 0.7895 0.2646 0.0769 0.036 Uiso 1 1 calc R
C9A C 0.8493(3) 0.43087(9) 0.15890(14) 0.0484(7) Uani 1 1 d .
H9AA H 0.8739 0.4664 0.1632 0.073 Uiso 1 1 calc R
H9AB H 0.8116 0.4246 0.1105 0.073 Uiso 1 1 calc R
H9AC H 0.9306 0.4101 0.1661 0.073 Uiso 1 1 calc R
C10A C 0.4938(3) 0.38506(8) 0.37642(13) 0.0507(7) Uani 1 1 d .
H10D H 0.4823 0.4147 0.4074 0.076 Uiso 1 1 calc R
H10E H 0.5280 0.3570 0.4057 0.076 Uiso 1 1 calc R
H10F H 0.4059 0.3759 0.3550 0.076 Uiso 1 1 calc R
C11A C 0.4700(2) 0.29477(7) 0.04877(10) 0.0273(4) Uani 1 1 d .
C12A C 0.3775(2) 0.28890(7) 0.10621(11) 0.0272(4) Uani 1 1 d .
C13A C 0.3236(2) 0.33204(7) 0.13794(12) 0.0297(4) Uani 1 1 d .
H13B H 0.2599 0.3285 0.1764 0.036 Uiso 1 1 calc R
C14A C 0.3590(2) 0.37966(7) 0.11578(12) 0.0308(4) Uani 1 1 d .
C15A C 0.4501(2) 0.38551(7) 0.05770(12) 0.0316(5) Uani 1 1 d .
C16A C 0.5046(2) 0.34277(7) 0.02495(11) 0.0306(5) Uani 1 1 d .
H16B H 0.5665 0.3465 -0.0144 0.037 Uiso 1 1 calc R
C17A C 0.5394(2) 0.25031(7) 0.01413(10) 0.0300(4) Uani 1 1 d .
H17C H 0.5992 0.2627 -0.0252 0.036 Uiso 1 1 calc R
H17D H 0.4687 0.2289 -0.0086 0.036 Uiso 1 1 calc R
C18A C 0.3360(2) 0.23772(7) 0.13387(11) 0.0292(4) Uani 1 1 d .
H18C H 0.2918 0.2198 0.0931 0.035 Uiso 1 1 calc R
H18D H 0.2653 0.2429 0.1715 0.035 Uiso 1 1 calc R
C19A C 0.3931(3) 0.45122(9) 0.18947(14) 0.0471(6) Uani 1 1 d .
H19D H 0.3431 0.4792 0.2114 0.071 Uiso 1 1 calc R
H19E H 0.4630 0.4643 0.1566 0.071 Uiso 1 1 calc R
H19F H 0.4364 0.4313 0.2278 0.071 Uiso 1 1 calc R
C20A C 0.5909(3) 0.44038(8) -0.01295(12) 0.0369(5) Uani 1 1 d .
H20D H 0.6028 0.4762 -0.0232 0.055 Uiso 1 1 calc R
H20E H 0.5696 0.4226 -0.0581 0.055 Uiso 1 1 calc R
H20F H 0.6751 0.4268 0.0079 0.055 Uiso 1 1 calc R
C21A C 0.4435(2) 0.20245(6) 0.16601(10) 0.0248(4) Uani 1 1 d .
H21B H 0.3909 0.1733 0.1855 0.030 Uiso 1 1 calc R
C22A C 0.5401(2) 0.17983(6) 0.10871(10) 0.0253(4) Uani 1 1 d .
C23A C 0.6253(2) 0.21741(7) 0.06529(10) 0.0265(4) Uani 1 1 d .
H23B H 0.6821 0.1963 0.0322 0.032 Uiso 1 1 calc R
C24A C 0.4052(2) 0.10675(7) 0.08004(11) 0.0313(5) Uani 1 1 d .
H24C H 0.3602 0.0898 0.0386 0.038 Uiso 1 1 calc R
H24D H 0.3346 0.1144 0.1168 0.038 Uiso 1 1 calc R
C25A C 0.5102(3) 0.07167(7) 0.11296(11) 0.0332(5) Uani 1 1 d .
C26A C 0.5804(3) 0.10203(7) 0.17155(12) 0.0333(5) Uani 1 1 d .
H26C H 0.5140 0.1107 0.2100 0.040 Uiso 1 1 calc R
H26D H 0.6538 0.0817 0.1938 0.040 Uiso 1 1 calc R
C27A C 0.6139(3) 0.05553(8) 0.05541(13) 0.0426(6) Uani 1 1 d .
H27D H 0.6580 0.0853 0.0349 0.064 Uiso 1 1 calc R
H27E H 0.5671 0.0371 0.0167 0.064 Uiso 1 1 calc R
H27F H 0.6828 0.0339 0.0778 0.064 Uiso 1 1 calc R
C28A C 0.4385(3) 0.02611(7) 0.14594(13) 0.0466(7) Uani 1 1 d .
H28D H 0.3728 0.0373 0.1825 0.070 Uiso 1 1 calc R
H28E H 0.5062 0.0041 0.1688 0.070 Uiso 1 1 calc R
H28F H 0.3907 0.0076 0.1076 0.070 Uiso 1 1 calc R

loop_
_atom_site_aniso_label
_atom_site_aniso_U_11
_atom_site_aniso_U_22
_atom_site_aniso_U_33
_atom_site_aniso_U_23
_atom_site_aniso_U_13
_atom_site_aniso_U_12
O1 0.0419(10) 0.0313(7) 0.0261(7) 0.0067(6) -0.0040(7) -0.0059(7)
O2 0.0481(11) 0.0353(8) 0.0362(8) 0.0025(6) -0.0064(8) -0.0157(7)
O3 0.0543(11) 0.0247(7) 0.0452(9) -0.0045(6) -0.0112(9) 0.0091(7)
O4 0.0368(9) 0.0307(7) 0.0452(9) 0.0110(6) 0.0024(7) 0.0109(7)
O5 0.0312(9) 0.0261(6) 0.0308(7) -0.0032(5) 0.0016(7) 0.0050(6)
O6 0.0354(9) 0.0262(6) 0.0234(7) 0.0027(5) 0.0020(6) 0.0001(6)
C1 0.0263(11) 0.0288(9) 0.0224(9) -0.0007(7) 0.0000(8) 0.0014(8)
C2 0.0285(11) 0.0264(8) 0.0193(8) -0.0021(7) 0.0010(8) -0.0014(8)
C3 0.0273(11) 0.0321(9) 0.0209(9) 0.0000(7) -0.0014(8) -0.0034(8)
C4 0.0372(13) 0.0272(9) 0.0214(9) 0.0021(7) 0.0011(9) -0.0005(8)
C5 0.0327(12) 0.0289(9) 0.0253(9) -0.0001(8) 0.0010(9) -0.0056(8)
C6 0.0290(12) 0.0313(9) 0.0270(10) -0.0029(8) -0.0013(9) -0.0023(8)
C7 0.0241(11) 0.0302(9) 0.0363(11) 0.0016(8) -0.0057(9) 0.0015(9)
C8 0.0407(13) 0.0267(9) 0.0217(9) 0.0005(7) -0.0031(9) -0.0032(8)
C9 0.0637(19) 0.0401(12) 0.0330(11) 0.0100(9) -0.0169(12) -0.0114(12)
C10 0.0636(19) 0.0457(13) 0.0349(12) -0.0029(10) -0.0065(13) -0.0234(13)
C11 0.0278(11) 0.0259(9) 0.0252(9) 0.0001(7) -0.0016(8) 0.0042(8)
C12 0.0325(12) 0.0261(9) 0.0203(8) -0.0002(7) 0.0006(8) 0.0067(8)
C13 0.0364(13) 0.0289(9) 0.0244(9) -0.0032(7) -0.0003(9) 0.0071(9)
C14 0.0374(13) 0.0263(9) 0.0296(10) -0.0056(8) 0.0054(9) 0.0065(9)
C15 0.0301(12) 0.0290(9) 0.0330(10) 0.0053(8) 0.0039(9) 0.0118(8)
C16 0.0264(11) 0.0315(9) 0.0302(10) 0.0043(8) 0.0008(9) 0.0077(8)
C17 0.0240(11) 0.0272(9) 0.0312(10) 0.0010(8) -0.0011(8) 0.0035(8)
C18 0.0368(12) 0.0282(9) 0.0234(9) -0.0013(7) -0.0046(9) 0.0083(9)
C19 0.0536(16) 0.0303(10) 0.0405(12) -0.0096(9) -0.0078(12) 0.0079(10)
C20 0.0474(16) 0.0432(12) 0.0375(12) 0.0148(10) 0.0033(12) 0.0079(11)
C21 0.0304(11) 0.0241(8) 0.0265(9) 0.0002(7) -0.0064(9) 0.0073(8)
C22 0.0305(12) 0.0219(8) 0.0241(9) 0.0002(7) 0.0036(8) 0.0029(8)
C23 0.0288(11) 0.0217(8) 0.0235(9) -0.0007(7) -0.0042(8) -0.0012(7)
C24 0.0433(14) 0.0225(9) 0.0361(11) -0.0052(8) 0.0026(10) 0.0044(9)
C25 0.0482(15) 0.0216(9) 0.0350(11) 0.0017(8) -0.0067(11) 0.0047(9)
C26 0.0410(14) 0.0268(9) 0.0318(10) 0.0059(8) -0.0022(10) -0.0026(9)
C27 0.075(2) 0.0279(10) 0.0456(13) 0.0023(10) -0.0109(14) -0.0048(12)
C28 0.0585(18) 0.0355(11) 0.0524(15) 0.0044(10) -0.0123(14) 0.0105(12)
O1A 0.0528(12) 0.0314(7) 0.0398(9) -0.0013(6) 0.0038(8) -0.0171(7)
O2A 0.0484(10) 0.0312(7) 0.0285(7) -0.0055(6) 0.0015(7) -0.0096(7)
O3A 0.0356(9) 0.0295(7) 0.0482(9) -0.0105(6) -0.0008(8) 0.0072(6)
O4A 0.0492(10) 0.0247(7) 0.0522(10) 0.0086(7) 0.0130(8) 0.0068(7)
O5A 0.0323(9) 0.0230(6) 0.0297(7) 0.0064(5) -0.0034(7) 0.0051(6)
O6A 0.0404(9) 0.0244(6) 0.0232(7) 0.0003(5) -0.0024(6) 0.0011(6)
C1A 0.0277(11) 0.0240(8) 0.0254(9) 0.0018(7) -0.0019(8) -0.0005(8)
C2A 0.0247(11) 0.0299(9) 0.0254(9) 0.0031(7) -0.0003(8) 0.0004(8)
C3A 0.0277(12) 0.0314(10) 0.0307(10) 0.0065(8) -0.0001(9) -0.0026(9)
C4A 0.0321(12) 0.0264(9) 0.0317(10) 0.0040(8) -0.0036(9) -0.0090(9)
C5A 0.0287(11) 0.0289(9) 0.0266(9) -0.0009(7) -0.0055(9) -0.0049(8)
C6A 0.0334(12) 0.0291(9) 0.0221(9) 0.0011(7) -0.0025(8) -0.0036(8)
C7A 0.0386(12) 0.0250(9) 0.0216(9) 0.0012(7) 0.0018(8) -0.0039(8)
C8A 0.0283(12) 0.0283(9) 0.0341(11) 0.0018(8) 0.0045(9) 0.0036(9)
C9A 0.0571(18) 0.0462(12) 0.0419(13) 0.0091(11) 0.0015(13) -0.0244(12)
C10A 0.073(2) 0.0383(12) 0.0407(13) -0.0141(10) 0.0175(14) -0.0140(13)
C11A 0.0297(11) 0.0270(9) 0.0251(9) 0.0018(7) -0.0019(8) 0.0069(8)
C12A 0.0262(11) 0.0284(9) 0.0271(9) 0.0018(7) -0.0001(8) 0.0038(8)
C13A 0.0262(11) 0.0308(9) 0.0322(10) 0.0000(8) 0.0005(9) 0.0043(8)
C14A 0.0297(11) 0.0271(9) 0.0356(11) -0.0016(8) -0.0014(9) 0.0088(8)
C15A 0.0349(13) 0.0241(9) 0.0359(11) 0.0049(8) 0.0012(9) 0.0074(8)
C16A 0.0344(12) 0.0284(9) 0.0291(10) 0.0056(8) 0.0016(9) 0.0072(9)
C17A 0.0422(13) 0.0256(9) 0.0221(9) 0.0050(7) 0.0056(9) 0.0081(9)
C18A 0.0301(12) 0.0278(9) 0.0297(10) 0.0000(8) 0.0040(9) 0.0020(8)
C19A 0.0449(16) 0.0441(13) 0.0521(14) -0.0118(11) -0.0036(13) 0.0048(12)
C20A 0.0388(13) 0.0330(10) 0.0388(12) 0.0084(9) 0.0040(10) 0.0031(10)
C21A 0.0285(11) 0.0202(8) 0.0257(9) 0.0029(7) 0.0004(8) -0.0015(7)
C22A 0.0302(12) 0.0218(8) 0.0237(9) 0.0031(7) -0.0018(8) 0.0045(8)
C23A 0.0312(11) 0.0245(8) 0.0240(9) 0.0018(7) 0.0037(9) 0.0068(8)
C24A 0.0397(13) 0.0278(9) 0.0265(9) -0.0021(8) -0.0011(9) -0.0024(9)
C25A 0.0469(14) 0.0227(9) 0.0301(10) -0.0005(8) 0.0027(10) 0.0025(9)
C26A 0.0421(14) 0.0258(9) 0.0319(10) 0.0082(8) -0.0023(10) 0.0036(9)
C27A 0.0517(16) 0.0334(10) 0.0427(13) 0.0007(9) 0.0119(12) 0.0096(11)
C28A 0.069(2) 0.0261(10) 0.0445(13) 0.0011(9) 0.0099(13) -0.0048(11)

loop_
_atom_type_symbol
_atom_type_description
_atom_type_scat_dispersion_real
_atom_type_scat_dispersion_imag
_atom_type_scat_source
C C 0.0033 0.0016 'International Tables Vol C Tables 4.2.6.8 and 6.1.1.4'
H H 0.0000 0.0000 'International Tables Vol C Tables 4.2.6.8 and 6.1.1.4'
O O 0.0106 0.0060 'International Tables Vol C Tables 4.2.6.8 and 6.1.1.4'

loop_
_geom_angle_atom_site_label_1
_geom_angle_atom_site_label_2
_geom_angle_atom_site_label_3
_geom_angle
C4 O1 C9 116.64(16)
C5 O2 C10 117.07(17)
C14 O3 C19 117.14(17)
C15 O4 C20 113.16(17)
C24 O5 C22 114.25(17)
C22 O6 C26 114.98(14)
C2 C1 C6 118.71(18)
C2 C1 C7 122.71(17)
C6 C1 C7 118.46(18)
C1 C2 C3 118.71(17)
C1 C2 C8 123.89(17)
C3 C2 C8 117.40(17)
C4 C3 C2 122.45(19)
O1 C4 C3 125.25(19)
O1 C4 C5 116.05(17)
C3 C4 C5 118.70(18)
O2 C5 C6 125.64(19)
O2 C5 C4 115.23(18)
C6 C5 C4 119.12(18)
C5 C6 C1 122.2(2)
C1 C7 C21 121.50(17)
C2 C8 C23 118.33(15)
C12 C11 C16 117.85(18)
C12 C11 C17 122.29(17)
C16 C11 C17 119.86(18)
C11 C12 C13 120.12(18)
C11 C12 C18 120.92(18)
C13 C12 C18 118.89(18)
C14 C13 C12 121.3(2)
O3 C14 C13 125.2(2)
O3 C14 C15 116.00(18)
C13 C14 C15 118.82(19)
C16 C15 O4 120.0(2)
C16 C15 C14 119.98(18)
O4 C15 C14 120.02(18)
C15 C16 C11 122.0(2)
C11 C17 C23 118.77(17)
C12 C18 C21 115.79(15)
C22 C21 C7 113.84(16)
C22 C21 C18 113.22(18)
C7 C21 C18 114.26(16)
O6 C22 O5 110.26(14)
O6 C22 C21 104.74(15)
O5 C22 C21 104.58(17)
O6 C22 C23 111.06(17)
O5 C22 C23 110.75(15)
C21 C22 C23 115.11(15)
C22 C23 C8 112.82(17)
C22 C23 C17 113.14(15)
C8 C23 C17 115.68(16)
O5 C24 C25 111.12(17)
C28 C25 C27 110.56(18)
C28 C25 C24 109.5(2)
C27 C25 C24 110.66(18)
C28 C25 C26 110.36(19)
C27 C25 C26 109.7(2)
C24 C25 C26 105.96(15)
O6 C26 C25 112.00(19)
C4A O1A C9A 117.05(18)
C5A O2A C10A 116.68(16)
C14A O3A C19A 115.69(18)
C15A O4A C20A 117.08(17)
C22A O5A C26A 114.35(17)
C22A O6A C24A 115.50(14)
C6A C1A C2A 119.77(17)
C6A C1A C7A 117.39(18)
C2A C1A C7A 122.84(17)
C1A C2A C3A 117.98(18)
C1A C2A C8A 124.22(17)
C3A C2A C8A 117.72(19)
C4A C3A C2A 122.0(2)
C3A C4A O1A 125.2(2)
C3A C4A C5A 119.67(17)
O1A C4A C5A 115.08(18)
O2A C5A C6A 124.67(19)
O2A C5A C4A 116.77(17)
C6A C5A C4A 118.56(18)
C5A C6A C1A 122.0(2)
C1A C7A C21A 117.96(16)
C2A C8A C23A 120.34(18)
C16A C11A C12A 119.82(19)
C16A C11A C17A 118.54(19)
C12A C11A C17A 121.57(17)
C13A C12A C11A 117.99(18)
C13A C12A C18A 120.06(18)
C11A C12A C18A 121.94(18)
C14A C13A C12A 122.7(2)
C13A C14A O3A 119.4(2)
C13A C14A C15A 119.26(19)
O3A C14A C15A 121.33(18)
O4A C15A C16A 124.3(2)
O4A C15A C14A 116.78(18)
C16A C15A C14A 118.89(18)
C11A C16A C15A 121.3(2)
C11A C17A C23A 115.85(16)
C12A C18A C21A 119.88(18)
C7A C21A C18A 114.62(15)
C7A C21A C22A 112.37(17)
C18A C21A C22A 113.53(16)
O6A C22A O5A 109.14(14)
O6A C22A C23A 104.77(15)
O5A C22A C23A 104.83(17)
O6A C22A C21A 110.83(17)
O5A C22A C21A 110.90(15)
C23A C22A C21A 115.96(15)
C22A C23A C8A 114.07(16)
C22A C23A C17A 113.20(18)
C8A C23A C17A 114.07(16)
O6A C24A C25A 111.79(19)
C26A C25A C24A 105.34(16)
C26A C25A C28A 110.52(18)
C24A C25A C28A 109.6(2)
C26A C25A C27A 109.9(2)
C24A C25A C27A 110.35(18)
C28A C25A C27A 110.96(17)
O5A C26A C25A 110.73(17)

loop_
_geom_bond_atom_site_label_1
_geom_bond_atom_site_label_2
_geom_bond_distance
O1 C4 1.367(2)
O1 C9 1.413(3)
O2 C5 1.378(2)
O2 C10 1.420(3)
O3 C14 1.370(2)
O3 C19 1.419(3)
O4 C15 1.385(2)
O4 C20 1.431(3)
O5 C24 1.428(2)
O5 C22 1.434(2)
O6 C22 1.427(2)
O6 C26 1.432(2)
C1 C2 1.385(3)
C1 C6 1.400(3)
C1 C7 1.518(3)
C2 C3 1.400(3)
C2 C8 1.510(3)
C3 C4 1.382(3)
C4 C5 1.394(3)
C5 C6 1.383(3)
C7 C21 1.541(3)
C8 C23 1.542(3)
C11 C12 1.378(3)
C11 C16 1.410(3)
C11 C17 1.509(3)
C12 C13 1.404(3)
C12 C18 1.509(3)
C13 C14 1.382(3)
C14 C15 1.390(3)
C15 C16 1.372(3)
C17 C23 1.545(3)
C18 C21 1.547(3)
C21 C22 1.525(3)
C22 C23 1.529(3)
C24 C25 1.526(3)
C25 C28 1.524(3)
C25 C27 1.524(3)
C25 C26 1.527(3)
O1A C4A 1.375(2)
O1A C9A 1.420(3)
O2A C5A 1.371(2)
O2A C10A 1.424(3)
O3A C14A 1.382(2)
O3A C19A 1.411(3)
O4A C15A 1.375(2)
O4A C20A 1.434(3)
O5A C22A 1.428(2)
O5A C26A 1.437(2)
O6A C22A 1.423(2)
O6A C24A 1.431(2)
C1A C6A 1.394(3)
C1A C2A 1.398(3)
C1A C7A 1.513(3)
C2A C3A 1.411(3)
C2A C8A 1.521(3)
C3A C4A 1.375(3)
C4A C5A 1.412(3)
C5A C6A 1.380(3)
C7A C21A 1.532(3)
C8A C23A 1.532(3)
C11A C16A 1.395(3)
C11A C12A 1.403(3)
C11A C17A 1.509(3)
C12A C13A 1.394(3)
C12A C18A 1.512(3)
C13A C14A 1.378(3)
C14A C15A 1.403(3)
C15A C16A 1.396(3)
C17A C23A 1.539(3)
C18A C21A 1.532(3)
C21A C22A 1.541(3)
C22A C23A 1.530(3)
C24A C25A 1.518(3)
C25A C26A 1.515(3)
C25A C28A 1.529(3)
C25A C27A 1.531(3)
